data_1551111
loop_
_publ_author_name
'A. A. Bagabasa'
'M. Alsawalha'
'M. Sohail'
'S. Alhoshan'
'R. Arasheed'

_publ_section_title
;
 Synthesis, crystal structure, and characterization of cyclohexylammonium
 tetraisothiocyanatocobaltate(II): A single-source precursor for cobalt
 sulfide and oxide nanostructures
;
_journal_name_full Heliyon
_journal_page_first e01139
_journal_paper_doi 10.1016/j.heliyon.2019.e01139
_journal_volume 5
_journal_year 2019
_chemical_formula_moiety 'C4 Co N4 S4, 2(C6 H14 N)'
_chemical_formula_sum 'C16 H28 Co N6 S4'
_chemical_formula_weight 491.61
_space_group_crystal_system orthorhombic
_space_group_IT_number 57
_space_group_name_Hall '-P 2c 2b'
_space_group_name_H-M_alt 'P b c m'
_symmetry_space_group_name_Hall '-P 2c 2b'
_symmetry_space_group_name_H-M 'P b c m'
_atom_sites_solution_hydrogens geom
_atom_sites_solution_primary 'intrinsic phasing'
_atom_sites_solution_secondary difmap
_cell_angle_alpha 90
_cell_angle_beta 90
_cell_angle_gamma 90
_cell_formula_units_Z 4
_cell_length_a 8.5881(3)
_cell_length_b 24.4244(8)
_cell_length_c 11.4808(4)
_cell_measurement_temperature 130(2)
_cell_volume 2408.20(14)
_computing_cell_refinement 'SAINT V8.34A Bruker-AXS, Madison WI'
_computing_data_collection 'Bruker APEX2 Bruker-AXS, Madison WI'
_computing_data_reduction 'SAINT V8.34A Bruker-AXS, Madison WI'
_computing_molecular_graphics
;
Bruker SHELXTL Bruker-AXS, Madison WI
Diamond - Crystal and Molecular Structure Visualization
Crystal Impact - Dr. H. Putz & Dr. K. Brandenburg GbR, Kreuzherrenstr. 
102, 53227 Bonn, Germany
http://www.crystalimpact.com/diamond
and local programs
;
_computing_publication_material 'Bruker SHELXTL Bruker-AXS, Madison WI'
_computing_structure_refinement 'SHELXL-2014/7 (Sheldrick, 2013)'
_computing_structure_solution 'SHELXT 2014/4 Bruker-AXS, Madison WI'
_diffrn_ambient_temperature 130.0
_diffrn_measured_fraction_theta_full 1.000
_diffrn_measured_fraction_theta_max 1.000
_diffrn_measurement_device_type 'Bruker APEX-II CCD diffractometer'
_diffrn_measurement_method 'phi and omega scans'
_diffrn_radiation_type CuK\a
_diffrn_radiation_wavelength 1.54178
_diffrn_reflns_av_R_equivalents 0.0722
_diffrn_reflns_av_unetI/netI 0.0249
_diffrn_reflns_Laue_measured_fraction_full 1.000
_diffrn_reflns_Laue_measured_fraction_max 1.000
_diffrn_reflns_limit_h_max 10
_diffrn_reflns_limit_h_min -9
_diffrn_reflns_limit_k_max 29
_diffrn_reflns_limit_k_min -30
_diffrn_reflns_limit_l_max 14
_diffrn_reflns_limit_l_min -14
_diffrn_reflns_number 43418
_diffrn_reflns_point_group_measured_fraction_full 1.000
_diffrn_reflns_point_group_measured_fraction_max 1.000
_diffrn_reflns_theta_full 67.679
_diffrn_reflns_theta_max 74.631
_diffrn_reflns_theta_min 3.619
_exptl_absorpt_coefficient_mu 8.932
_exptl_absorpt_correction_T_max 0.664
_exptl_absorpt_correction_T_min 0.474
_exptl_absorpt_correction_type multi-scan
_exptl_absorpt_process_details 'SADABS-2014/4 - Bruker AXS, Madison WI'
_exptl_crystal_colour Colorless
_exptl_crystal_density_diffrn 1.356
_exptl_crystal_description Block
_exptl_crystal_F_000 1028
_exptl_crystal_size_max 0.12
_exptl_crystal_size_mid 0.05
_exptl_crystal_size_min 0.05
_refine_diff_density_max 0.761
_refine_diff_density_min -0.721
_refine_diff_density_rms 0.071
_refine_ls_extinction_coef .
_refine_ls_extinction_method none
_refine_ls_goodness_of_fit_ref 1.046
_refine_ls_hydrogen_treatment constr
_refine_ls_matrix_type full
_refine_ls_number_parameters 146
_refine_ls_number_reflns 2601
_refine_ls_number_restraints 31
_refine_ls_restrained_S_all 1.083
_refine_ls_R_factor_all 0.0530
_refine_ls_R_factor_gt 0.0473
_refine_ls_shift/su_max 0.000
_refine_ls_shift/su_mean 0.000
_refine_ls_structure_factor_coef Fsqd
_refine_ls_weighting_details 'w=1/[\s^2^(Fo^2^)+(0.0733P)^2^+3.3429P] where P=(Fo^2^+2Fc^2^)/3'
_refine_ls_weighting_scheme calc
_refine_ls_wR_factor_gt 0.1310
_refine_ls_wR_factor_ref 0.1368
_reflns_Friedel_coverage 0.000
_reflns_Friedel_fraction_full .
_reflns_Friedel_fraction_max .
_reflns_number_gt 2346
_reflns_number_total 2601
_reflns_threshold_expression 'I > 2\s(I)'
_cod_data_source_file hly_1139_spl_HCHA_spl_2_spl_Co_spl_NCS_spl_4_spl__a.cif
_cod_data_source_block 1
_cod_database_code 1551111
_shelx_space_group_comment
;
The symmetry employed for this shelxl refinement is uniquely defined
by the following loop, which should always be used as a source of
symmetry information in preference to the above space-group names.
They are only intended as comments.
;
_shelx_estimated_absorpt_t_max 0.664
_shelx_estimated_absorpt_t_min 0.414
_olex2_refinement_description
;
1. Fixed Uiso
 At 1.2 times of:
  All C(H) groups, {H5A,H5B,H5C} of N5, All C(H,H) groups
 At 1.5 times of:
  {H4A,H4B,H4C} of N4
2. Shared sites
{C11A, C11B}
{C8B, C8A}
3. Restrained distances
 C10B-C11A
 1.54 with sigma of 0.01
 C11B-C10A
 1.54 with sigma of 0.01
 C8A-C10B
 2.52 with sigma of 0.02
 C8B-C10A
 2.52 with sigma of 0.02
 C11A-C10B
 1.54 with sigma of 0.01
 C8A-C9A
 1.54 with sigma of 0.01
 C8A-C9A
 1.54 with sigma of 0.01
 C9A-C10A
 1.54 with sigma of 0.01
 C9A-C11A
 2.52 with sigma of 0.02
 C9B-C8B
 1.54 with sigma of 0.01
 C9B-C10B
 1.54 with sigma of 0.01
 C11B-C9B
 2.52 with sigma of 0.02
 C8B-C9B
 1.54 with sigma of 0.01
4. Uiso/Uaniso restraints and constraints
Uanis(C8B) = Uanis(C8A)
Uanis(C11B) = Uanis(C11A)
Uanis(C10A) = Uanis(C10B) = Uanis(C9B) = Uanis(C9A)
5. Rigid body (RIGU) restrains
 C8B, N4
 with sigma for 1-2 distances of 0.004 and sigma for 1-3 distances of 0.004
 C8B, C8A, C9B, C9A, C10A, C10B
 with sigma for 1-2 distances of 0.004 and sigma for 1-3 distances of 0.004
6. Others
 Fixed Sof: H5A(0.5) H5B(0.5) H5C(0.5) C8B(0.25) H8A(0.25) N4(0.5) H4A(0.5)
 H4B(0.5) H4C(0.5) S0AA(0.5) C9B(0.5) H9BA(0.5) H9BB(0.5) C9A(0.5) H9AA(0.5)
 H9AB(0.5) C10A(0.5) H10A(0.5) H10B(0.5) C10B(0.5) H10C(0.5) H10D(0.5)
 C11A(0.25) H11B(0.25) H11C(0.25) C11B(0.25) H11A(0.25) H11D(0.25) C8A(0.25)
 H8B(0.25)
7.a Riding coordinates:
 N5(H5A,H5B,H5C)
7.b Ternary CH refined with riding coordinates:
 C4(H4), C8B(H8A), C8A(H8B)
7.c Secondary CH2 refined with riding coordinates:
 C5(H5D,H5E), C6(H6A,H6B), C7(H7A,H7B), C9B(H9BA,H9BB), C9A(H9AA,H9AB),
 C10A(H10A,H10B), C10B(H10C,H10D), C11A(H11B,H11C), C11B(H11A,H11D)
7.d Me refined with riding coordinates:
 N4(H4A,H4B,H4C)
;

loop_
_space_group_symop_operation_xyz
'x, y, z'
'-x, -y, z+1/2'
'-x, y+1/2, -z+1/2'
'x, -y+1/2, -z'
'-x, -y, -z'
'x, y, -z-1/2'
'x, -y-1/2, z-1/2'
'-x, y-1/2, z'

loop_
_atom_site_label
_atom_site_type_symbol
_atom_site_fract_x
_atom_site_fract_y
_atom_site_fract_z
_atom_site_U_iso_or_equiv
_atom_site_adp_type
_atom_site_occupancy
_atom_site_site_symmetry_order
_atom_site_calc_flag
_atom_site_refinement_flags_posn
_atom_site_refinement_flags_adp
_atom_site_refinement_flags_occupancy
_atom_site_disorder_assembly
_atom_site_disorder_group
Co1 Co 0.76241(7) 0.37426(3) 0.2500 0.0315(2) Uani 1 2 d S T P . .
S2 S 0.21260(11) 0.36096(4) 0.2500 0.0320(2) Uani 1 2 d S T P . .
S1 S 1.08017(9) 0.42827(3) 0.55882(7) 0.0405(2) Uani 1 1 d . . . . .
N3 N 0.8325(4) 0.29773(15) 0.2500 0.0414(9) Uani 1 2 d S T P . .
N5 N 0.8837(4) 0.50459(14) 0.7500 0.0363(8) Uani 1 2 d S T P . .
H5A H 0.9525 0.4909 0.6972 0.044 Uiso 0.5 1 d R . . A -1
H5B H 0.9274 0.5040 0.8222 0.044 Uiso 0.5 1 d R . . A -1
H5C H 0.8591 0.5397 0.7306 0.044 Uiso 0.5 1 d R . . A -1
N2 N 0.8570(3) 0.40746(11) 0.3879(2) 0.0394(6) Uani 1 1 d . . . . .
N1 N 0.5345(5) 0.37475(15) 0.2500 0.0435(10) Uani 1 2 d S T P . .
C1 C 0.4010(5) 0.36897(16) 0.2500 0.0306(9) Uani 1 2 d S T P . .
C4 C 0.7385(5) 0.47038(17) 0.7500 0.0308(8) Uani 1 2 d S T P . .
H4 H 0.7699 0.4310 0.7500 0.037 Uiso 1 2 calc RS T P . .
C3 C 0.9488(4) 0.41584(12) 0.4604(3) 0.0345(6) Uani 1 1 d . . . . .
C5 C 0.6450(4) 0.48117(13) 0.6411(3) 0.0369(7) Uani 1 1 d . . . . .
H5D H 0.7094 0.4733 0.5715 0.044 Uiso 1 1 calc R . . . .
H5E H 0.6136 0.5201 0.6384 0.044 Uiso 1 1 calc R . . . .
C6 C 0.5004(4) 0.44470(17) 0.6406(3) 0.0494(8) Uani 1 1 d . . . . .
H6A H 0.4365 0.4531 0.5711 0.059 Uiso 1 1 calc R . . . .
H6B H 0.5325 0.4058 0.6361 0.059 Uiso 1 1 calc R . . . .
C7 C 0.4036(6) 0.4536(3) 0.7500 0.0559(14) Uani 1 2 d S T P . .
H7A H 0.3617 0.4914 0.7500 0.067 Uiso 1 2 calc RS T P . .
H7B H 0.3144 0.4280 0.7500 0.067 Uiso 1 2 calc RS T P . .
C8B C 0.2644(7) 0.2500 0.0000 0.0755(18) Uani 0.5 2 d DS TU P . .
H8A H 0.2171 0.2764 0.0565 0.091 Uiso 0.25 1 calc R . . . .
N4 N 0.1132(7) 0.2796(3) 0.0209(7) 0.069(2) Uani 0.5 1 d . U . . .
H4A H 0.0579 0.2618 0.0769 0.104 Uiso 0.5 1 calc R . . . .
H4B H 0.1333 0.3144 0.0448 0.104 Uiso 0.5 1 calc R . . . .
H4C H 0.0570 0.2805 -0.0462 0.104 Uiso 0.5 1 calc R . . . .
S0AA S 0.9386(2) 0.19143(7) 0.2286(7) 0.087(2) Uani 0.5 1 d . . . . .
C2 C 0.8760(5) 0.25420(19) 0.2500 0.0457(11) Uani 1 2 d S T P . .
C9B C 0.3542(9) 0.2208(4) 0.0914(6) 0.0689(12) Uani 0.5 1 d D U . . .
H9BA H 0.2955 0.1880 0.1170 0.083 Uiso 0.5 1 calc R . . . .
H9BB H 0.3679 0.2451 0.1597 0.083 Uiso 0.5 1 calc R . . . .
C9A C 0.3599(9) 0.2043(3) 0.0649(7) 0.0689(12) Uani 0.5 1 d D U . . .
H9AA H 0.2990 0.1911 0.1325 0.083 Uiso 0.5 1 calc R . . . .
H9AB H 0.3759 0.1730 0.0115 0.083 Uiso 0.5 1 calc R . . . .
C10A C 0.5202(9) 0.2252(4) 0.1078(6) 0.0689(12) Uani 0.5 1 d D U . . .
H10A H 0.5814 0.1946 0.1410 0.083 Uiso 0.5 1 calc R . . . .
H10B H 0.5062 0.2534 0.1687 0.083 Uiso 0.5 1 calc R . . . .
C10B C 0.5114(8) 0.2035(3) 0.0462(7) 0.0689(12) Uani 0.5 1 d D U . . .
H10C H 0.5698 0.1855 0.1100 0.083 Uiso 0.5 1 calc R . . . .
H10D H 0.4966 0.1762 -0.0166 0.083 Uiso 0.5 1 calc R . . . .
C11A C 0.6064(7) 0.2500 0.0000 0.0722(18) Uani 0.5 2 d DS T P . .
H11B H 0.7109 0.2632 0.0233 0.087 Uiso 0.25 1 calc R . . . .
H11C H 0.6196 0.2217 -0.0609 0.087 Uiso 0.25 1 calc R . . . .
C11B C 0.6064(7) 0.2500 0.0000 0.0722(18) Uani 0.5 2 d DS T P . .
H11A H 0.7109 0.2368 -0.0233 0.087 Uiso 0.25 1 calc R . . . .
H11D H 0.6196 0.2783 0.0609 0.087 Uiso 0.25 1 calc R . . . .
C8A C 0.2644(7) 0.2500 0.0000 0.0755(18) Uani 0.5 2 d DS TU P . .
H8B H 0.2171 0.2236 -0.0565 0.091 Uiso 0.25 1 calc R . . . .

loop_
_atom_site_aniso_label
_atom_site_aniso_U_11
_atom_site_aniso_U_22
_atom_site_aniso_U_33
_atom_site_aniso_U_23
_atom_site_aniso_U_13
_atom_site_aniso_U_12
Co1 0.0213(3) 0.0296(4) 0.0437(4) 0.000 0.000 -0.0009(2)
S2 0.0222(5) 0.0331(5) 0.0406(5) 0.000 0.000 0.0008(4)
S1 0.0362(4) 0.0440(4) 0.0412(4) -0.0041(3) -0.0014(3) -0.0008(3)
N3 0.0311(19) 0.0338(19) 0.059(2) 0.000 0.000 0.0006(15)
N5 0.0355(19) 0.0362(18) 0.0370(19) 0.000 0.000 -0.0012(15)
N2 0.0336(13) 0.0441(14) 0.0406(14) -0.0074(11) 0.0014(12) -0.0023(11)
N1 0.025(2) 0.0355(19) 0.070(3) 0.000 0.000 0.0016(14)
C1 0.028(2) 0.0265(18) 0.037(2) 0.000 0.000 0.0027(14)
C4 0.029(2) 0.0293(19) 0.033(2) 0.000 0.000 0.0006(15)
C3 0.0321(15) 0.0320(13) 0.0395(16) -0.0008(12) 0.0093(13) -0.0006(11)
C5 0.0348(16) 0.0462(16) 0.0295(14) -0.0017(13) 0.0022(12) -0.0015(12)
C6 0.0415(18) 0.069(2) 0.0380(17) -0.0063(16) -0.0056(15) -0.0111(16)
C7 0.034(3) 0.088(4) 0.045(3) 0.000 0.000 -0.018(3)
C8B 0.063(4) 0.073(4) 0.090(4) -0.044(3) 0.000 0.000
N4 0.047(4) 0.089(5) 0.071(5) -0.039(4) 0.010(3) -0.015(3)
S0AA 0.0552(10) 0.0339(7) 0.171(7) 0.0228(18) 0.050(3) 0.0119(7)
C2 0.029(2) 0.037(2) 0.072(3) 0.000 0.000 -0.0013(19)
C9B 0.070(2) 0.097(4) 0.040(2) -0.020(2) 0.003(2) -0.012(2)
C9A 0.070(2) 0.097(4) 0.040(2) -0.020(2) 0.003(2) -0.012(2)
C10A 0.070(2) 0.097(4) 0.040(2) -0.020(2) 0.003(2) -0.012(2)
C10B 0.070(2) 0.097(4) 0.040(2) -0.020(2) 0.003(2) -0.012(2)
C11A 0.055(4) 0.097(5) 0.064(4) -0.019(4) 0.000 0.000
C11B 0.055(4) 0.097(5) 0.064(4) -0.019(4) 0.000 0.000
C8A 0.063(4) 0.073(4) 0.090(4) -0.044(3) 0.000 0.000

loop_
_atom_type_symbol
_atom_type_description
_atom_type_scat_dispersion_real
_atom_type_scat_dispersion_imag
_atom_type_scat_source
C C 0.0181 0.0091 'International Tables Vol C Tables 4.2.6.8 and 6.1.1.4'
H H 0.0000 0.0000 'International Tables Vol C Tables 4.2.6.8 and 6.1.1.4'
N N 0.0311 0.0180 'International Tables Vol C Tables 4.2.6.8 and 6.1.1.4'
S S 0.3331 0.5567 'International Tables Vol C Tables 4.2.6.8 and 6.1.1.4'
Co Co -2.3653 3.6143 'International Tables Vol C Tables 4.2.6.8 and 6.1.1.4'

loop_
_geom_angle_atom_site_label_1
_geom_angle_atom_site_label_2
_geom_angle_atom_site_label_3
_geom_angle
_geom_angle_site_symmetry_1
_geom_angle_site_symmetry_3
N2 Co1 N3 105.50(10) . .
N2 Co1 N3 105.50(10) 6_556 .
N2 Co1 N2 108.11(17) . 6_556
N2 Co1 N1 114.39(9) . .
N2 Co1 N1 114.39(9) 6_556 .
N1 Co1 N3 108.20(15) . .
C2 N3 Co1 178.5(4) . .
H5A N5 H5B 109.5 . .
H5A N5 H5C 109.4 . .
H5B N5 H5C 109.5 . .
C4 N5 H5A 109.6 . .
C4 N5 H5B 109.5 . .
C4 N5 H5C 109.4 . .
C3 N2 Co1 158.9(3) . .
C1 N1 Co1 172.6(4) . .
N1 C1 S2 179.9(4) . .
N5 C4 H4 108.2 . .
N5 C4 C5 110.2(2) . .
N5 C4 C5 110.2(2) . 6_557
C5 C4 H4 108.2 6_557 .
C5 C4 H4 108.2 . .
C5 C4 C5 111.9(3) 6_557 .
N2 C3 S1 178.4(3) . .
C4 C5 H5D 109.8 . .
C4 C5 H5E 109.8 . .
C4 C5 C6 109.5(3) . .
H5D C5 H5E 108.2 . .
C6 C5 H5D 109.8 . .
C6 C5 H5E 109.8 . .
C5 C6 H6A 109.4 . .
C5 C6 H6B 109.4 . .
H6A C6 H6B 108.0 . .
C7 C6 C5 111.0(3) . .
C7 C6 H6A 109.4 . .
C7 C6 H6B 109.4 . .
C6 C7 C6 111.2(4) 6_557 .
C6 C7 H7A 109.4 6_557 .
C6 C7 H7A 109.4 . .
C6 C7 H7B 109.4 . .
C6 C7 H7B 109.4 6_557 .
H7A C7 H7B 108.0 . .
N4 C8B H8A 93.6 4 .
N4 C8B C9A 135.6(5) 4 4
C9B C8B H8A 93.6 . .
C9B C8B N4 109.3(5) . 4
C9B C8B C9A 113.9(5) . 4
C9A C8B H8A 93.6 4 .
H4A N4 H4B 109.5 . .
H4A N4 H4C 109.5 . .
H4B N4 H4C 109.5 . .
S0AA S0AA C2 81.4(3) 6_556 .
N3 C2 S0AA 171.4(3) . .
N3 C2 S0AA 171.4(3) . 6_556
S0AA C2 S0AA 17.2(5) . 6_556
C8B C9B H9BA 109.5 . .
C8B C9B H9BB 109.5 . .
C8B C9B C10B 110.9(6) . .
H9BA C9B H9BB 108.0 . .
C10B C9B H9BA 109.5 . .
C10B C9B H9BB 109.5 . .
H9AA C9A H9AB 107.9 . .
C10A C9A H9AA 109.1 . .
C10A C9A H9AB 109.1 . .
C9A C10A H10A 110.3 . .
C9A C10A H10B 110.3 . .
C9A C10A C11A 107.3(6) . .
H10A C10A H10B 108.5 . .
C11A C10A H10A 110.3 . .
C11A C10A H10B 110.3 . .
C9B C10B H10C 108.9 . .
C9B C10B H10D 108.9 . .
H10C C10B H10D 107.7 . .
C10A C11A H11B 110.0 . .
C10A C11A H11C 110.0 . .
C10B C11A C10A 108.4(6) 4 .
C10B C11A H11B 110.0 4 .
C10B C11A H11C 110.0 4 .
H11B C11A H11C 108.4 . .

loop_
_geom_bond_atom_site_label_1
_geom_bond_atom_site_label_2
_geom_bond_distance
_geom_bond_site_symmetry_2
Co1 N3 1.964(4) .
Co1 N2 1.955(3) .
Co1 N2 1.955(3) 6_556
Co1 N1 1.958(4) .
S2 C1 1.630(4) .
S1 C3 1.625(3) .
N3 C2 1.127(6) .
N5 H5A 0.9098 .
N5 H5B 0.9101 .
N5 H5C 0.9101 .
N5 C4 1.501(5) .
N2 C3 1.165(4) .
N1 C1 1.155(6) .
C4 H4 1.0000 .
C4 C5 1.509(4) .
C4 C5 1.509(4) 6_557
C5 H5D 0.9900 .
C5 H5E 0.9900 .
C5 C6 1.529(5) .
C6 H6A 0.9900 .
C6 H6B 0.9900 .
C6 C7 1.522(5) .
C7 C6 1.522(5) 6_557
C7 H7A 0.9900 .
C7 H7B 0.9900 .
C8B H8A 1.0000 .
C8B N4 1.505(8) 4
C8B C9B 1.485(6) .
C8B C9A 1.572(6) 4
N4 H4A 0.9100 .
N4 H4B 0.9100 .
N4 H4C 0.9100 .
S0AA S0AA 0.491(16) 6_556
S0AA C2 1.643(5) .
C2 S0AA 1.643(5) 6_556
C9B H9BA 0.9900 .
C9B H9BB 0.9900 .
C9B C10B 1.506(8) .
C9A H9AA 0.9900 .
C9A H9AB 0.9900 .
C9A C10A 1.548(8) .
C10A H10A 0.9900 .
C10A H10B 0.9900 .
C10A C11A 1.564(7) .
C10B H10C 0.9900 .
C10B H10D 0.9900 .
C11A C10B 1.495(6) 4
C11A H11B 0.9900 .
C11A H11C 0.9900 .

loop_
_geom_torsion_atom_site_label_1
_geom_torsion_atom_site_label_2
_geom_torsion_atom_site_label_3
_geom_torsion_atom_site_label_4
_geom_torsion
_geom_torsion_site_symmetry_1
_geom_torsion_site_symmetry_2
_geom_torsion_site_symmetry_3
_geom_torsion_site_symmetry_4
N5 C4 C5 C6 178.2(3) . . . .
C4 C5 C6 C7 56.4(4) . . . .
C5 C4 C5 C6 -58.9(4) 6_557 . . .
C5 C6 C7 C6 -55.5(6) . . . 6_557
N4 C8B C9B C10B 121.9(7) 4 . . .
C9A C8B C9B C10B -47.5(8) 4 . . .
C9A C10A C11A C10B 60.8(7) . . . 4
